data_4113546
loop_
_publ_author_name
'Masahiro Honma'
'Takashi Sawada'
'Yuri Fujisawa'
'Masayuki Utsugi'
'Hideaki Watanabe'
'Akinori Umino'
'Takehiko Matsumura'
'Takayuki Hagihara'
'Masashi Takano'
'Masahisa Nakada'

_publ_section_title
;
 Asymmetric Catalysis on the Intramolecular Cyclopropanation of
 \a-Diazo-\b-keto Sulfones
;
_journal_name_full 'Journal of the American Chemical Society'
_journal_page_first 2860
_journal_page_last 2861
_journal_paper_doi 10.1021/ja029534l
_journal_volume 125
_journal_year 2003
_chemical_formula_moiety 'C23 H22 N2 O9 S '
_chemical_formula_sum 'C23 H22 N2 O9 S'
_chemical_formula_weight 502.49
_space_group_IT_number 19
_symmetry_cell_setting orthorhombic
_symmetry_Int_Tables_number 19
_symmetry_space_group_name_Hall 'P 2ac 2ab'
_symmetry_space_group_name_H-M 'P 21 21 21'
_audit_creation_date 2002-11-12
_audit_creation_method 'by CrystalStructure v3.00'
_cell_angle_alpha 90
_cell_angle_beta 90
_cell_angle_gamma 90
_cell_formula_units_Z 4
_cell_length_a 7.869(2)
_cell_length_b 15.702(3)
_cell_length_c 18.622(3)
_cell_measurement_reflns_used 28527
_cell_measurement_temperature 93.1
_cell_measurement_theta_max 27.5
_cell_measurement_theta_min 3.1
_cell_volume 2300.9(8)
_computing_cell_refinement PROCESS-AUTO
_computing_data_collection PROCESS-AUTO
_computing_data_reduction CrystalStructure
_computing_publication_material 'CrystalStructure Ver. 3.00'
_computing_structure_refinement CRYSTALS
_computing_structure_solution SIR92
_diffrn_detector_area_resol_mean 10.00
_diffrn_measured_fraction_theta_full 0.9964
_diffrn_measured_fraction_theta_max 0.9964
_diffrn_measurement_device_type 'Rigaku RAXIS-RAPID'
_diffrn_measurement_method \w
_diffrn_radiation_type 'Mo K\a'
_diffrn_radiation_wavelength 0.7107
_diffrn_reflns_av_R_equivalents 0.052
_diffrn_reflns_limit_h_max 10
_diffrn_reflns_limit_h_min -10
_diffrn_reflns_limit_k_max 20
_diffrn_reflns_limit_k_min -20
_diffrn_reflns_limit_l_max 21
_diffrn_reflns_limit_l_min -24
_diffrn_reflns_number 20805
_diffrn_reflns_theta_full 27.49
_diffrn_reflns_theta_max 27.49
_exptl_absorpt_coefficient_mu 0.198
_exptl_absorpt_correction_T_max 0.980
_exptl_absorpt_correction_T_min 0.701
_exptl_absorpt_correction_type multi-scan
_exptl_absorpt_process_details
;
    Higashi, T. (1995). Program for Absorption Correction.
    Rigaku Corporation, Tokyo, Japan.
;
_exptl_crystal_colour yellow
_exptl_crystal_density_diffrn 1.451
_exptl_crystal_description block
_exptl_crystal_F_000 1048.00
_exptl_crystal_size_max 0.60
_exptl_crystal_size_mid 0.30
_exptl_crystal_size_min 0.10
_refine_diff_density_max 0.51
_refine_diff_density_min -0.43
_refine_ls_abs_structure_details 'Flack, H. D. (1983), Acta Cryst. A39, 876-881.  882 Friedel Pairs'
_refine_ls_abs_structure_Flack 0.05(8)
_refine_ls_extinction_coef -43.2(9)
_refine_ls_extinction_method 'Larson (1970) Crystallographic Computing eq. 22'
_refine_ls_goodness_of_fit_ref 1.105
_refine_ls_hydrogen_treatment refall
_refine_ls_number_parameters 406
_refine_ls_number_reflns 3875
_refine_ls_R_factor_gt 0.0340
_refine_ls_shift/su_max 0.0000
_refine_ls_structure_factor_coef Fsqd
_refine_ls_weighting_details 'w = 1/[0.0001Fo^2^ + 1.0000\s^2^(Fo) + 0.2000]/(4Fo^2^)'
_refine_ls_weighting_scheme calc
_refine_ls_wR_factor_ref 0.0730
_reflns_number_gt 3875
_reflns_number_total 5267
_reflns_threshold_expression F^2^>2.0\s(F^2^)
_cod_data_source_file ja029534lsi20030117_035028_6.cif
_cod_data_source_block '_nyi59____________________'
_cod_original_cell_volume 2300.8(8)
_cod_original_sg_symbol_H-M 'P 21 21 21 '
_cod_original_formula_sum 'C23 H22 N2 O9 S '
_cod_database_code 4113546

loop_
_symmetry_equiv_pos_as_xyz
x,y,z
x+1/2,-y+1/2,-z
-x,y+1/2,-z+1/2
-x+1/2,-y,z+1/2

loop_
_atom_site_label
_atom_site_type_symbol
_atom_site_fract_x
_atom_site_fract_y
_atom_site_fract_z
_atom_site_U_iso_or_equiv
_atom_site_adp_type
_atom_site_occupancy
_atom_site_symmetry_multiplicity
_atom_site_calc_flag
S1 S 1.06742(9) 0.35610(4) 0.68689(3) 0.0216(1) Uani 1.00 1 d
O1 O 1.1039(3) 0.9872(1) 0.5678(1) 0.0508(8) Uani 1.00 1 d
O2 O 0.9846(2) 0.4358(1) 0.7003(1) 0.0279(5) Uani 1.00 1 d
O3 O 0.8260(3) 0.3311(1) 0.5558(1) 0.0356(6) Uani 1.00 1 d
O4 O 1.2606(2) 0.5488(1) 0.6122(1) 0.0259(5) Uani 1.00 1 d
O5 O 1.4593(3) 0.6290(1) 0.5572(1) 0.0370(6) Uani 1.00 1 d
O6 O 1.2235(2) 0.3395(1) 0.7255(1) 0.0300(5) Uani 1.00 1 d
O7 O 0.7118(3) 0.6700(2) 0.6719(1) 0.0483(7) Uani 1.00 1 d
O8 O 0.6445(3) 0.7935(2) 0.6273(1) 0.0480(7) Uani 1.00 1 d
O10 O 1.3359(4) 0.9317(2) 0.5244(2) 0.0674(9) Uani 1.00 1 d
N1 N 1.1979(4) 0.9268(2) 0.5554(2) 0.0430(8) Uani 1.00 1 d
N11 N 0.7453(4) 0.7368(2) 0.6411(1) 0.0380(8) Uani 1.00 1 d
C1 C 0.9256(4) 0.2688(1) 0.7009(1) 0.0199(6) Uani 1.00 1 d
C2 C 0.7544(4) 0.2841(2) 0.7216(1) 0.0223(7) Uani 1.00 1 d
C14 C 1.1990(4) 0.6931(2) 0.5937(1) 0.0242(7) Uani 1.00 1 d
C15 C 0.8713(4) 0.1175(2) 0.6992(1) 0.0245(7) Uani 1.00 1 d
C16 C 1.1866(4) 0.4377(2) 0.4863(2) 0.0329(9) Uani 1.00 1 d
C17 C 0.7024(4) 0.1302(2) 0.7167(1) 0.0255(7) Uani 1.00 1 d
C18 C 0.9249(4) 0.7500(2) 0.6197(1) 0.0297(7) Uani 1.00 1 d
C19 C 1.3221(4) 0.6218(2) 0.5862(1) 0.0245(7) Uani 1.00 1 d
C20 C 1.1159(3) 0.3533(2) 0.5944(1) 0.0240(7) Uani 1.00 1 d
C21 C 1.2536(4) 0.4107(2) 0.5594(1) 0.0279(7) Uani 1.00 1 d
C22 C 0.6761(4) 0.3703(2) 0.7364(2) 0.0293(8) Uani 1.00 1 d
C23 C 0.5820(5) 0.0553(2) 0.7226(2) 0.0330(9) Uani 1.00 1 d
C24 C 0.9742(4) 0.8307(2) 0.6009(2) 0.0332(9) Uani 1.00 1 d
C25 C 1.0320(4) 0.6803(2) 0.6172(1) 0.0263(7) Uani 1.00 1 d
C26 C 1.2536(4) 0.7742(2) 0.5737(2) 0.0277(8) Uani 1.00 1 d
C27 C 0.9851(3) 0.1845(2) 0.6897(1) 0.0244(7) Uani 1.00 1 d
C29 C 0.6480(4) 0.2134(2) 0.7292(1) 0.0260(7) Uani 1.00 1 d
C30 C 1.3595(4) 0.4714(2) 0.6006(2) 0.0286(8) Uani 1.00 1 d
C31 C 1.2862(4) 0.3178(2) 0.5687(2) 0.0327(8) Uani 1.00 1 d
C32 C 1.1626(4) 0.1607(2) 0.6656(2) 0.0324(9) Uani 1.00 1 d
C33 C 1.0372(5) 0.3781(2) 0.4687(2) 0.0383(9) Uani 1.00 1 d
C34 C 1.1408(4) 0.8414(2) 0.5784(1) 0.0310(8) Uani 1.00 1 d
C35 C 0.9712(4) 0.3500(2) 0.5417(1) 0.0307(8) Uani 1.00 1 d
H1 H 0.534(4) 0.220(2) 0.743(2) 0.029(8) Uiso 1.00 1 c
H2 H 0.906(3) 0.065(2) 0.696(1) 0.009(6) Uiso 1.00 1 c
H3 H 0.636(4) 0.001(2) 0.729(2) 0.05(1) Uiso 1.00 1 c
H4 H 0.525(4) 0.044(2) 0.675(2) 0.044(9) Uiso 1.00 1 c
H5 H 0.511(5) 0.066(2) 0.753(2) 0.04(1) Uiso 1.00 1 c
H6 H 0.562(5) 0.359(2) 0.751(2) 0.06(1) Uiso 1.00 1 c
H7 H 0.734(4) 0.401(2) 0.776(2) 0.022(7) Uiso 1.00 1 c
H8 H 0.676(3) 0.409(2) 0.693(2) 0.023(7) Uiso 1.00 1 c
H9 H 1.243(4) 0.197(2) 0.684(2) 0.028(7) Uiso 1.00 1 c
H10 H 1.183(3) 0.100(2) 0.675(1) 0.018(7) Uiso 1.00 1 c
H11 H 1.169(3) 0.161(2) 0.610(2) 0.023(7) Uiso 1.00 1 c
H12 H 0.909(5) 0.876(2) 0.605(2) 0.05(1) Uiso 1.00 1 c
H13 H 1.359(4) 0.788(2) 0.552(2) 0.036(9) Uiso 1.00 1 c
H14 H 0.997(3) 0.625(2) 0.628(1) 0.022(8) Uiso 1.00 1 c
H15 H 1.468(4) 0.487(2) 0.575(2) 0.026(8) Uiso 1.00 1 c
H16 H 1.388(4) 0.449(2) 0.651(2) 0.027(8) Uiso 1.00 1 c
H17 H 1.275(4) 0.437(2) 0.447(2) 0.040(9) Uiso 1.00 1 c
H18 H 1.145(4) 0.497(2) 0.486(1) 0.021(7) Uiso 1.00 1 c
H19 H 0.939(4) 0.410(2) 0.446(2) 0.036(9) Uiso 1.00 1 c
H20 H 1.065(4) 0.327(2) 0.442(2) 0.040(9) Uiso 1.00 1 c
H21 H 1.364(4) 0.303(2) 0.608(1) 0.018(7) Uiso 1.00 1 c
H22 H 1.280(4) 0.285(2) 0.532(2) 0.034(9) Uiso 1.00 1 c

loop_
_atom_site_aniso_label
_atom_site_aniso_U_11
_atom_site_aniso_U_22
_atom_site_aniso_U_33
_atom_site_aniso_U_12
_atom_site_aniso_U_13
_atom_site_aniso_U_23
S1 0.0211(3) 0.0216(3) 0.0222(3) -0.0024(3) -0.0001(3) -0.0030(3)
O1 0.065(2) 0.029(1) 0.059(2) 0.009(1) -0.004(1) -0.007(1)
O2 0.030(1) 0.0236(9) 0.030(1) -0.0012(8) 0.0031(9) -0.0087(8)
O3 0.034(1) 0.044(1) 0.029(1) -0.012(1) -0.0047(9) -0.002(1)
O4 0.022(1) 0.027(1) 0.028(1) -0.0039(9) 0.0035(8) -0.0015(8)
O5 0.032(1) 0.032(1) 0.046(1) -0.003(1) 0.015(1) 0.002(1)
O6 0.023(1) 0.035(1) 0.032(1) -0.0024(9) -0.0040(9) 0.0006(9)
O7 0.029(1) 0.065(2) 0.051(1) -0.001(1) 0.010(1) 0.001(1)
O8 0.029(1) 0.066(2) 0.049(1) 0.013(1) -0.005(1) -0.013(1)
O10 0.044(2) 0.043(1) 0.116(3) 0.001(1) 0.013(2) 0.027(2)
N1 0.049(2) 0.031(1) 0.049(2) 0.000(1) -0.011(2) 0.003(1)
N11 0.029(2) 0.055(2) 0.030(1) 0.007(1) -0.002(1) -0.010(1)
C1 0.019(1) 0.021(1) 0.020(1) -0.004(1) -0.005(1) 0.001(1)
C2 0.020(1) 0.027(1) 0.019(1) 0.002(1) -0.003(1) 0.001(1)
C14 0.025(2) 0.031(1) 0.017(1) -0.003(1) -0.004(1) -0.003(1)
C15 0.032(2) 0.020(1) 0.022(1) 0.001(1) -0.005(1) 0.002(1)
C16 0.035(2) 0.039(2) 0.025(2) -0.010(2) 0.007(1) -0.001(1)
C17 0.028(2) 0.029(2) 0.020(1) -0.002(1) -0.006(1) 0.008(1)
C18 0.024(2) 0.046(2) 0.019(1) 0.005(1) -0.001(1) -0.005(1)
C19 0.024(2) 0.030(2) 0.019(1) -0.006(1) -0.002(1) -0.002(1)
C20 0.029(2) 0.021(1) 0.023(1) -0.003(1) 0.001(1) -0.003(1)
C21 0.029(2) 0.026(1) 0.029(1) -0.001(1) 0.009(1) -0.003(1)
C22 0.019(2) 0.030(2) 0.038(2) 0.005(1) 0.003(1) 0.000(1)
C23 0.033(2) 0.034(2) 0.032(2) -0.007(2) -0.003(2) 0.007(1)
C24 0.034(2) 0.041(2) 0.025(1) 0.012(2) -0.009(1) -0.006(1)
C25 0.028(2) 0.030(1) 0.021(1) -0.002(1) -0.002(1) -0.002(1)
C26 0.026(2) 0.032(2) 0.026(1) -0.002(1) -0.006(1) -0.000(1)
C27 0.024(1) 0.027(1) 0.023(1) 0.002(1) -0.005(1) -0.001(1)
C29 0.019(2) 0.036(2) 0.024(1) -0.001(1) 0.001(1) 0.003(1)
C30 0.026(2) 0.027(2) 0.033(2) 0.000(1) 0.004(1) 0.003(1)
C31 0.035(2) 0.028(2) 0.035(2) 0.002(1) 0.011(2) -0.006(1)
C32 0.026(2) 0.024(2) 0.047(2) -0.001(1) -0.001(1) -0.005(1)
C33 0.050(2) 0.042(2) 0.023(1) -0.013(2) -0.002(2) -0.004(1)
C34 0.036(2) 0.030(2) 0.027(1) -0.000(1) -0.009(1) -0.000(1)
C35 0.039(2) 0.031(2) 0.022(1) -0.007(1) -0.003(1) -0.006(1)

loop_
_atom_type_symbol
_atom_type_description
_atom_type_scat_dispersion_real
_atom_type_scat_dispersion_imag
_atom_type_scat_source
C C 0.006 0.003
;
International Tables for Crystallography
(1992, Vol. C, Tables 4.2.6.8 and 6.1.1.4)
;
H H 0.000 0.000
;
International Tables for Crystallography
(1992, Vol. C, Table 6.1.1.4)
;
O O 0.017 0.010
;
International Tables for Crystallography
(1992, Vol. C, Tables 4.2.6.8 and 6.1.1.4)
;
N N 0.011 0.006
;
International Tables for Crystallography
(1992, Vol. C, Tables 4.2.6.8 and 6.1.1.4)
;
S S 0.148 0.159
;
International Tables for Crystallography
(1992, Vol. C, Tables 4.2.6.8 and 6.1.1.4)
;

loop_
_geom_angle_atom_site_label_1
_geom_angle_atom_site_label_2
_geom_angle_atom_site_label_3
_geom_angle
_geom_angle_publ_flag
O2 S1 O6 117.19(12) yes
O2 S1 C1 111.11(12) yes
O6 S1 C1 108.64(12) yes
O2 S1 C20 106.86(12) yes
O6 S1 C20 107.27(12) yes
C1 S1 C20 104.99(12) yes
C19 O4 C30 117.9(2) yes
O1 N1 O10 124.9(3) yes
O1 N1 C34 117.7(3) yes
O10 N1 C34 117.3(3) yes
O7 N11 O8 125.7(3) yes
O7 N11 C18 116.8(3) yes
O8 N11 C18 117.4(3) yes
S1 C1 C2 120.2(2) yes
S1 C1 C27 119.2(2) yes
C2 C1 C27 120.6(2) yes
C1 C2 C22 125.9(2) yes
C1 C2 C29 117.4(2) yes
C22 C2 C29 116.7(3) yes
C19 C14 C25 122.1(2) yes
C19 C14 C26 117.5(3) yes
C25 C14 C26 120.3(3) yes
C17 C15 C27 122.6(3) yes
C17 C15 H2 116.7(1) no
C27 C15 H2 120.6(1) no
C21 C16 C33 106.6(2) yes
C21 C16 H17 114.4(2) no
C33 C16 H17 111.5(2) no
C21 C16 H18 112.2(2) no
C33 C16 H18 108.6(2) no
H17 C16 H18 103.6(2) no
C15 C17 C23 120.4(3) yes
C15 C17 C29 118.0(3) yes
C23 C17 C29 121.6(3) yes
N11 C18 C24 117.9(3) yes
N11 C18 C25 118.6(3) yes
C24 C18 C25 123.4(3) yes
O4 C19 O5 124.4(3) yes
O4 C19 C14 112.1(2) yes
O5 C19 C14 123.4(3) yes
S1 C20 C21 123.12(18) yes
S1 C20 C31 120.3(2) yes
C21 C20 C31 57.89(17) yes
S1 C20 C35 118.30(19) yes
C21 C20 C35 105.9(2) yes
C31 C20 C35 116.5(2) yes
C16 C21 C20 107.2(2) yes
C16 C21 C30 118.7(2) yes
C20 C21 C30 123.3(2) yes
C16 C21 C31 115.9(3) yes
C20 C21 C31 60.23(18) yes
C30 C21 C31 118.2(3) yes
C2 C22 H6 105.3(2) no
C2 C22 H7 112.5(2) no
H6 C22 H7 108.1(3) no
C2 C22 H8 113.0(2) no
H6 C22 H8 110.5(3) no
H7 C22 H8 107.3(2) no
C17 C23 H3 114.7(2) no
C17 C23 H4 110.8(2) no
H3 C23 H4 98.8(3) no
C17 C23 H5 108.5(2) no
H3 C23 H5 113.6(3) no
H4 C23 H5 110.1(3) no
C18 C24 C34 117.2(3) yes
C18 C24 H12 123.8(2) no
C34 C24 H12 118.9(2) no
C14 C25 C18 117.9(3) yes
C14 C25 H14 118.7(2) no
C18 C25 H14 123.3(2) no
C14 C26 C34 118.9(3) yes
C14 C26 H13 126.1(2) no
C34 C26 H13 114.6(2) no
C1 C27 C15 118.3(3) yes
C1 C27 C32 125.3(2) yes
C15 C27 C32 116.4(2) yes
C2 C29 C17 123.0(3) yes
C2 C29 H1 120.4(2) no
C17 C29 H1 116.6(2) no
O4 C30 C21 108.3(2) yes
O4 C30 H15 108.6(2) no
C21 C30 H15 113.3(2) no
O4 C30 H16 105.4(2) no
C21 C30 H16 111.8(2) no
H15 C30 H16 109.1(2) no
C20 C31 C21 61.88(19) yes
C20 C31 H21 113.4(2) no
C21 C31 H21 115.1(2) no
C20 C31 H22 115.0(2) no
C21 C31 H22 118.8(2) no
H21 C31 H22 119.4(2) no
C27 C32 H9 111.5(2) no
C27 C32 H10 109.4(2) no
H9 C32 H10 114.8(2) no
C27 C32 H11 109.6(2) no
H9 C32 H11 109.9(2) no
H10 C32 H11 101.0(2) no
C16 C33 C35 104.3(2) yes
C16 C33 H19 111.3(2) no
C35 C33 H19 105.1(2) no
C16 C33 H20 116.2(2) no
C35 C33 H20 107.5(2) no
H19 C33 H20 111.5(3) no
N1 C34 C24 119.0(3) yes
N1 C34 C26 118.7(3) yes
C24 C34 C26 122.3(3) yes
O3 C35 C20 125.6(2) yes
O3 C35 C33 126.1(3) yes
C20 C35 C33 108.3(2) yes

loop_
_geom_bond_atom_site_label_1
_geom_bond_atom_site_label_2
_geom_bond_distance
_geom_bond_publ_flag
S1 O2 1.433(2) yes
S1 O6 1.447(2) yes
S1 C1 1.786(3) yes
S1 C20 1.765(3) yes
O1 N1 1.224(3) yes
O3 C35 1.209(3) yes
O4 C19 1.334(3) yes
O4 C30 1.459(3) yes
O5 C19 1.213(3) yes
O7 N11 1.224(3) yes
O8 N11 1.220(3) yes
O10 N1 1.233(4) yes
N1 C34 1.478(4) yes
N11 C18 1.483(4) yes
C1 C2 1.422(4) yes
C1 C27 1.420(4) yes
C2 C22 1.512(4) yes
C2 C29 1.397(4) yes
C14 C19 1.488(4) yes
C14 C25 1.399(4) yes
C14 C26 1.394(4) yes
C15 C17 1.383(4) yes
C15 C27 1.394(4) yes
C15 H2 0.87(2) no
C16 C21 1.520(4) yes
C16 C33 1.538(4) yes
C16 H17 1.02(3) no
C16 H18 0.99(3) no
C17 C23 1.514(4) yes
C17 C29 1.395(4) yes
C18 C24 1.371(4) yes
C18 C25 1.383(4) yes
C20 C21 1.553(4) yes
C20 C31 1.528(4) yes
C20 C35 1.504(4) yes
C21 C30 1.480(4) yes
C21 C31 1.491(4) yes
C22 H6 0.96(4) no
C22 H7 0.99(3) no
C22 H8 1.00(3) no
C23 H3 0.96(3) no
C23 H4 1.01(3) no
C23 H5 0.82(3) no
C24 C34 1.387(4) yes
C24 H12 0.88(3) no
C25 H14 0.93(3) no
C26 C34 1.381(4) yes
C26 H13 0.95(3) no
C27 C32 1.514(4) yes
C29 H1 0.94(3) no
C30 H15 1.01(3) no
C30 H16 1.03(3) no
C31 H21 0.99(3) no
C31 H22 0.86(3) no
C32 H9 0.92(3) no
C32 H10 0.98(3) no
C32 H11 1.05(3) no
C33 C35 1.520(4) yes
C33 H19 1.01(3) no
C33 H20 0.97(3) no

loop_
_geom_contact_atom_site_label_1
_geom_contact_atom_site_label_2
_geom_contact_site_symmetry_2
_geom_contact_distance
_geom_contact_publ_flag
S1 O2 . 1.433(2) yes
S1 O3 . 3.117(2) yes
S1 O6 . 1.447(2) yes
S1 C1 . 1.786(3) yes
S1 C2 . 2.786(3) yes
S1 C20 . 1.765(3) yes
S1 C21 . 2.919(3) yes
S1 C22 . 3.222(3) yes
S1 C27 . 2.771(3) yes
S1 C30 . 3.338(3) yes
S1 C31 . 2.858(3) yes
S1 C32 . 3.183(3) yes
S1 C35 . 2.810(3) yes
S1 H7 . 3.18(9) no
S1 H8 . 3.19(9) no
S1 H9 . 2.85(8) no
S1 H11 . 3.47(9) no
S1 H16 . 2.98(8) no
S1 H21 . 2.88(8) no
S1 H22 . 3.5(1) no
O1 O5 2_466 3.170(3) yes
O1 O10 . 2.179(4) yes
O1 N1 . 1.224(3) yes
O1 C24 . 2.731(4) yes
O1 C26 . 3.547(4) yes
O1 C32 1_565 3.310(4) yes
O1 C34 . 2.316(4) yes
O1 H2 1_565 3.1(4) no
O1 H7 3_756 3.5(3) no
O1 H10 1_565 2.8(4) no
O1 H11 1_565 2.9(3) no
O1 H12 . 2.43(8) no
O1 H15 2_466 2.9(2) no
O1 H17 2_466 2.9(3) no
O1 H19 2_566 3.1(3) no
O2 O3 . 3.390(3) yes
O2 O4 . 3.249(3) yes
O2 O6 . 2.458(3) yes
O2 C1 . 2.662(3) yes
O2 C2 . 3.018(3) yes
O2 C15 3_756 3.595(3) yes
O2 C20 . 2.576(3) yes
O2 C21 . 3.395(3) yes
O2 C22 . 2.720(4) yes
O2 C30 . 3.530(4) yes
O2 C35 . 3.248(3) yes
O2 H2 3_756 2.9(1) no
O2 H3 3_756 3.4(2) no
O2 H7 . 2.48(7) no
O2 H8 . 2.47(7) no
O2 H14 . 3.27(9) no
O2 H16 . 3.31(9) no
O3 C1 . 2.978(3) yes
O3 C2 . 3.224(3) yes
O3 C16 . 3.540(4) yes
O3 C20 . 2.417(3) yes
O3 C21 . 3.590(4) yes
O3 C31 2_456 3.309(4) yes
O3 C33 . 2.437(4) yes
O3 C35 . 1.209(3) yes
O3 H8 . 3.07(9) no
O3 H11 2_456 3.3(1) no
O3 H19 . 2.56(8) no
O3 H20 . 2.84(9) no
O3 H20 2_456 3.23(9) no
O3 H22 2_456 2.5(1) no
O4 O5 . 2.254(3) yes
O4 C14 . 2.343(3) yes
O4 C16 . 2.980(4) yes
O4 C17 3_756 3.445(3) yes
O4 C19 . 1.334(3) yes
O4 C20 . 3.291(3) yes
O4 C21 . 2.382(3) yes
O4 C23 3_756 3.318(4) yes
O4 C25 . 2.739(3) yes
O4 C30 . 1.459(3) yes
O4 H3 3_756 3.1(3) no
O4 H5 3_756 3.1(3) no
O4 H14 . 2.41(7) no
O4 H15 . 2.02(6) no
O4 H16 . 2.00(6) no
O4 H17 . 3.5(1) no
O4 H18 . 2.64(7) no
O5 O7 1_655 2.987(3) yes
O5 O8 1_655 3.239(3) yes
O5 O10 2_566 3.464(4) yes
O5 N1 2_566 2.949(4) yes
O5 N11 1_655 3.219(3) yes
O5 C14 . 2.382(4) yes
O5 C19 . 1.213(3) yes
O5 C24 2_566 3.015(4) yes
O5 C26 . 2.813(4) yes
O5 C30 . 2.720(3) yes
O5 C34 2_566 2.937(4) yes
O5 H12 2_566 3.0(2) no
O5 H13 . 2.62(8) no
O5 H15 . 2.26(6) no
O5 H16 . 3.38(9) no
O5 H18 . 3.5(1) no
O6 O7 3_746 3.315(3) yes
O6 O8 3_746 3.019(3) yes
O6 N11 3_746 2.972(3) yes
O6 C1 . 2.634(3) yes
O6 C18 3_746 3.413(3) yes
O6 C20 . 2.593(3) yes
O6 C21 . 3.298(3) yes
O6 C22 1_655 3.600(4) yes
O6 C24 3_746 3.590(4) yes
O6 C27 . 3.144(3) yes
O6 C30 . 3.293(4) yes
O6 C31 . 2.981(4) yes
O6 C32 . 3.058(4) yes
O6 H1 1_655 3.1(2) no
O6 H3 3_756 2.9(2) no
O6 H6 1_655 2.7(2) no
O6 H9 . 2.37(6) no
O6 H11 . 3.6(1) no
O6 H12 3_746 3.4(3) no
O6 H16 . 2.55(7) no
O6 H21 . 2.51(7) no
O7 O8 . 2.175(4) yes
O7 N11 . 1.224(3) yes
O7 C18 . 2.310(4) yes
O7 C19 1_455 3.539(4) yes
O7 C23 3_656 3.528(5) yes
O7 C24 . 3.519(4) yes
O7 C25 . 2.723(4) yes
O7 C27 3_756 3.519(4) yes
O7 C29 3_656 3.445(4) yes
O7 C32 3_756 3.186(4) yes
O7 H1 3_656 2.6(2) no
O7 H5 3_656 2.8(3) no
O7 H9 3_756 2.7(2) no
O7 H10 3_756 3.2(3) no
O7 H14 . 2.49(7) no
O8 N11 . 1.220(3) yes
O8 C18 . 2.314(4) yes
O8 C24 . 2.704(4) yes
O8 C25 . 3.535(4) yes
O8 C26 1_455 3.248(4) yes
O8 H1 3_656 3.0(3) no
O8 H6 3_656 3.0(3) no
O8 H12 . 2.48(9) no
O8 H13 1_455 2.6(2) no
O10 N1 . 1.233(4) yes
O10 C16 2_566 3.444(5) yes
O10 C24 . 3.556(4) yes
O10 C25 2_566 3.525(4) yes
O10 C26 . 2.716(4) yes
O10 C33 2_566 3.384(5) yes
O10 C34 . 2.319(4) yes
O10 H13 . 2.32(7) no
O10 H14 2_566 3.2(2) no
O10 H18 2_566 2.7(2) no
O10 H19 2_566 2.7(3) no
N1 C24 . 2.469(4) yes
N1 C26 . 2.460(4) yes
N1 C34 . 1.478(4) yes
N1 H7 3_756 3.2(3) no
N1 H10 1_565 3.5(4) no
N1 H12 . 2.58(9) no
N1 H13 . 2.53(8) no
N1 H15 2_466 3.3(2) no
N1 H19 2_566 3.2(3) no
N11 C18 . 1.483(4) yes
N11 C24 . 2.446(4) yes
N11 C25 . 2.465(4) yes
N11 H1 3_656 3.1(2) no
N11 H9 3_756 3.3(3) no
N11 H12 . 2.62(9) no
N11 H13 1_455 3.5(2) no
N11 H14 . 2.65(7) no
C1 C2 . 1.422(4) yes
C1 C15 . 2.415(4) yes
C1 C17 . 2.813(4) yes
C1 C18 3_746 3.555(4) yes
C1 C20 . 2.817(4) yes
C1 C22 . 2.613(4) yes
C1 C27 . 1.420(4) yes
C1 C29 . 2.410(4) yes
C1 C32 . 2.606(4) yes
C1 C35 . 3.247(4) yes
C1 H1 . 3.3(1) no
C1 H2 . 3.21(8) no
C1 H6 . 3.3(1) no
C1 H7 . 2.92(8) no
C1 H8 . 2.95(8) no
C1 H9 . 2.76(8) no
C1 H10 . 3.36(9) no
C1 H11 . 3.07(8) no
C2 C15 . 2.805(4) yes
C2 C17 . 2.453(4) yes
C2 C22 . 1.512(4) yes
C2 C27 . 2.469(4) yes
C2 C29 . 1.397(4) yes
C2 H1 . 2.04(6) no
C2 H6 . 1.99(7) no
C2 H7 . 2.10(6) no
C2 H8 . 2.12(6) no
C14 C18 . 2.384(4) yes
C14 C19 . 1.488(4) yes
C14 C24 . 2.795(5) yes
C14 C25 . 1.399(4) yes
C14 C26 . 1.394(4) yes
C14 C29 3_756 3.525(4) yes
C14 C34 . 2.390(4) yes
C14 H13 . 2.10(7) no
C14 H14 . 2.02(5) no
C15 C17 . 1.383(4) yes
C15 C23 . 2.514(5) yes
C15 C27 . 1.394(4) yes
C15 C29 . 2.380(4) yes
C15 C32 . 2.471(4) yes
C15 H1 . 3.2(1) no
C15 H2 . 0.87(2) no
C15 H3 . 2.66(9) no
C15 H4 . 3.0(1) no
C15 H5 . 3.1(1) no
C15 H9 . 3.20(9) no
C15 H10 . 2.50(7) no
C15 H11 . 2.96(8) no
C15 H14 3_746 3.4(2) no
C15 H17 2_456 3.0(2) no
C16 C19 . 3.599(4) yes
C16 C20 . 2.473(4) yes
C16 C21 . 1.520(4) yes
C16 C30 . 2.580(4) yes
C16 C31 . 2.552(5) yes
C16 C33 . 1.538(4) yes
C16 C35 . 2.416(4) yes
C16 H4 2_556 3.3(3) no
C16 H15 . 2.88(9) no
C16 H16 . 3.5(1) no
C16 H17 . 1.02(3) no
C16 H18 . 0.99(3) no
C16 H19 . 2.13(7) no
C16 H20 . 2.15(7) no
C16 H21 . 3.41(9) no
C16 H22 . 2.65(8) no
C17 C23 . 1.514(4) yes
C17 C27 . 2.435(4) yes
C17 C29 . 1.395(4) yes
C17 H1 . 2.00(6) no
C17 H2 . 1.94(5) no
C17 H3 . 2.10(7) no
C17 H4 . 2.10(7) no
C17 H5 . 1.93(7) no
C17 H17 2_456 3.3(3) no
C17 H20 2_456 3.2(2) no
C18 C24 . 1.371(4) yes
C18 C25 . 1.383(4) yes
C18 C26 . 2.751(5) yes
C18 C34 . 2.353(4) yes
C18 H12 . 2.00(7) no
C18 H13 2_466 3.3(1) no
C18 H14 . 2.05(6) no
C19 C21 . 3.395(4) yes
C19 C25 . 2.527(4) yes
C19 C26 . 2.465(4) yes
C19 C30 . 2.394(4) yes
C19 H5 3_756 3.4(4) no
C19 H13 . 2.70(8) no
C19 H14 . 2.67(7) no
C19 H15 . 2.42(7) no
C19 H16 . 3.02(8) no
C19 H18 . 3.04(8) no
C20 C21 . 1.553(4) yes
C20 C27 . 3.352(4) yes
C20 C30 . 2.669(4) yes
C20 C31 . 1.528(4) yes
C20 C32 . 3.323(4) yes
C20 C33 . 2.452(4) yes
C20 C35 . 1.504(4) yes
C20 H9 . 3.13(9) no
C20 H11 . 3.05(8) no
C20 H15 . 3.5(1) no
C20 H16 . 2.82(8) no
C20 H17 . 3.3(1) no
C20 H18 . 3.03(8) no
C20 H19 . 3.2(1) no
C20 H20 . 2.90(9) no
C20 H21 . 2.12(6) no
C20 H22 . 2.05(6) no
C21 C30 . 1.480(4) yes
C21 C31 . 1.491(4) yes
C21 C33 . 2.452(5) yes
C21 C35 . 2.441(4) yes
C21 H15 . 2.09(6) no
C21 H16 . 2.10(6) no
C21 H17 . 2.15(7) no
C21 H18 . 2.10(6) no
C21 H19 . 3.3(1) no
C21 H20 . 2.95(9) no
C21 H21 . 2.11(5) no
C21 H22 . 2.05(6) no
C22 C29 . 2.477(4) yes
C22 H1 . 2.61(8) no
C22 H3 3_656 3.3(2) no
C22 H4 3_656 3.5(2) no
C22 H5 3_656 3.4(2) no
C22 H6 . 0.96(4) no
C22 H7 . 0.99(3) no
C22 H8 . 1.00(3) no
C22 H16 1_455 3.0(2) no
C22 H21 1_455 3.6(2) no
C23 C29 . 2.540(4) yes
C23 C30 3_746 3.576(5) yes
C23 H1 . 2.65(8) no
C23 H2 . 2.60(6) no
C23 H3 . 0.96(3) no
C23 H4 . 1.01(3) no
C23 H5 . 0.82(3) no
C23 H6 3_646 3.3(2) no
C23 H7 3_646 3.5(1) no
C23 H8 3_646 3.5(1) no
C23 H9 1_455 3.5(2) no
C23 H10 1_455 3.3(1) no
C23 H16 3_746 2.9(2) no
C23 H17 2_456 3.5(3) no
C23 H19 2_456 3.4(2) no
C23 H20 2_456 3.6(2) no
C24 C25 . 2.425(5) yes
C24 C26 . 2.424(5) yes
C24 C34 . 1.387(4) yes
C24 H7 3_756 3.4(2) no
C24 H12 . 0.88(3) no
C24 H13 . 3.2(1) no
C24 H13 2_466 3.5(1) no
C24 H14 . 3.27(9) no
C25 C26 . 2.423(4) yes
C25 C27 3_756 3.598(4) yes
C25 C34 . 2.767(4) yes
C25 H12 . 3.2(1) no
C25 H13 . 3.3(1) no
C25 H13 2_466 3.5(1) no
C25 H14 . 0.93(3) no
C26 C34 . 1.381(4) yes
C26 H7 3_756 3.4(2) no
C26 H12 . 3.2(1) no
C26 H13 . 0.95(3) no
C26 H14 . 3.25(9) no
C27 C29 . 2.789(4) yes
C27 C32 . 1.514(4) yes
C27 H2 . 1.99(5) no
C27 H9 . 2.04(6) no
C27 H10 . 2.06(5) no
C27 H11 . 2.11(6) no
C27 H14 3_746 3.5(2) no
C27 H17 2_456 3.6(2) no
C29 H1 . 0.94(3) no
C29 H2 . 3.15(8) no
C29 H3 . 3.3(1) no
C29 H4 . 3.0(1) no
C29 H5 . 2.59(9) no
C29 H6 . 2.41(9) no
C29 H7 . 3.14(8) no
C29 H8 . 3.14(8) no
C29 H9 1_455 3.3(1) no
C29 H20 2_456 3.3(2) no
C29 H21 1_455 3.5(2) no
C30 C31 . 2.550(4) yes
C30 H3 3_756 3.2(3) no
C30 H5 3_756 3.3(3) no
C30 H8 1_655 3.2(2) no
C30 H15 . 1.01(3) no
C30 H16 . 1.03(3) no
C30 H17 . 2.99(9) no
C30 H18 . 2.75(8) no
C30 H21 . 2.65(7) no
C30 H22 . 3.3(1) no
C31 C32 . 3.207(4) yes
C31 C33 . 2.864(5) yes
C31 C35 . 2.579(5) yes
C31 H9 . 2.89(8) no
C31 H11 . 2.73(7) no
C31 H15 . 3.02(8) no
C31 H16 . 2.69(7) no
C31 H17 . 2.95(9) no
C31 H18 . 3.39(9) no
C31 H20 . 2.94(9) no
C31 H20 2_556 3.17(9) no
C31 H21 . 0.99(3) no
C31 H22 . 0.86(3) no
C32 H1 1_655 3.4(2) no
C32 H2 . 2.59(6) no
C32 H4 1_655 3.4(2) no
C32 H5 1_655 3.5(2) no
C32 H9 . 0.92(3) no
C32 H10 . 0.98(3) no
C32 H11 . 1.05(3) no
C32 H19 2_556 3.2(2) no
C32 H21 . 2.94(8) no
C32 H22 . 3.3(1) no
C33 C35 . 1.520(4) yes
C33 H4 2_556 3.0(3) no
C33 H11 2_456 3.3(1) no
C33 H17 . 2.13(7) no
C33 H18 . 2.08(6) no
C33 H19 . 1.01(3) no
C33 H20 . 0.97(3) no
C33 H21 2_456 3.5(1) no
C33 H22 . 2.68(8) no
C33 H22 2_456 3.26(8) no
C34 H7 3_756 3.0(2) no
C34 H12 . 1.97(7) no
C34 H13 . 1.98(6) no
C35 H11 . 3.6(1) no
C35 H17 . 3.3(1) no
C35 H18 . 2.87(8) no
C35 H19 . 2.04(6) no
C35 H20 . 2.03(6) no
C35 H21 . 3.4(1) no
C35 H22 . 2.65(8) no
C35 H22 2_456 2.93(8) no

loop_
_geom_torsion_atom_site_label_1
_geom_torsion_atom_site_label_2
_geom_torsion_atom_site_label_3
_geom_torsion_atom_site_label_4
_geom_torsion
_geom_torsion_publ_flag
O2 S1 C1 C2 0.8(5) yes
O2 S1 C1 C27 179.6(3) yes
O6 S1 C1 C2 131.2(4) yes
O6 S1 C1 C27 -50.1(4) yes
C20 S1 C1 C2 -114.3(4) yes
C20 S1 C1 C27 64.4(4) yes
O2 S1 C20 C21 70.0(4) yes
O2 S1 C20 C31 139.2(4) yes
O2 S1 C20 C35 -66.4(4) yes
O6 S1 C20 C21 -56.5(4) yes
O6 S1 C20 C31 12.8(5) yes
O6 S1 C20 C35 167.2(3) yes
C1 S1 C20 C21 -172.0(4) yes
C1 S1 C20 C31 -102.7(4) yes
C1 S1 C20 C35 51.7(4) yes
C30 O4 C19 O5 -4.5(6) yes
C30 O4 C19 C14 172.7(3) yes
C19 O4 C30 C21 -120.2(4) yes
O1 N1 C34 C24 11.1(6) yes
O1 N1 C34 C26 -171.4(4) yes
O10 N1 C34 C24 -167.9(4) yes
O10 N1 C34 C26 9.5(6) yes
O7 N11 C18 C24 -164.8(4) yes
O7 N11 C18 C25 17.3(5) yes
O8 N11 C18 C24 14.4(6) yes
O8 N11 C18 C25 -163.5(4) yes
S1 C1 C2 C22 -2.4(4) yes
S1 C1 C2 C29 177.7(2) yes
C27 C1 C2 C22 178.9(3) yes
C27 C1 C2 C29 -1.0(5) yes
S1 C1 C27 C15 -178.5(2) yes
S1 C1 C27 C32 -0.6(4) yes
C2 C1 C27 C15 0.3(5) yes
C2 C1 C27 C32 178.2(3) yes
C1 C2 C29 C17 -0.7(6) yes
C22 C2 C29 C17 179.4(4) yes
C25 C14 C19 O4 -7.3(5) yes
C25 C14 C19 O5 170.0(4) yes
C26 C14 C19 O4 175.0(4) yes
C26 C14 C19 O5 -7.8(6) yes
C19 C14 C25 C18 -177.4(3) yes
C26 C14 C25 C18 0.2(6) yes
C19 C14 C26 C34 178.4(3) yes
C25 C14 C26 C34 0.6(6) yes
C27 C15 C17 C23 176.8(4) yes
C27 C15 C17 C29 -3.8(6) yes
C17 C15 C27 C1 2.2(6) yes
C17 C15 C27 C32 -175.9(3) yes
C33 C16 C21 C20 -15.6(5) yes
C33 C16 C21 C30 -161.1(4) yes
C33 C16 C21 C31 49.1(5) yes
C21 C16 C33 C35 26.1(5) yes
C15 C17 C29 C2 3.0(6) yes
C23 C17 C29 C2 -177.6(4) yes
N11 C18 C24 C34 -177.5(4) yes
C25 C18 C24 C34 0.2(6) yes
N11 C18 C25 C14 177.1(3) yes
C24 C18 C25 C14 -0.7(6) yes
S1 C20 C21 C16 -142.0(3) yes
S1 C20 C21 C30 1.5(5) yes
S1 C20 C21 C31 107.5(2) yes
C31 C20 C21 C16 110.5(4) yes
C31 C20 C21 C30 -106.0(5) yes
C31 C20 C21 C31 0.0(3) yes
C35 C20 C21 C16 -1.2(5) yes
C35 C20 C21 C30 142.3(4) yes
C35 C20 C21 C31 -111.7(4) yes
S1 C20 C31 C21 -112.4(2) yes
C21 C20 C31 C21 0.0(2) yes
C35 C20 C31 C21 92.8(4) yes
S1 C20 C35 O3 -16.5(5) yes
S1 C20 C35 C33 161.0(3) yes
C21 C20 C35 O3 -159.6(4) yes
C21 C20 C35 C33 17.9(5) yes
C31 C20 C35 O3 138.8(4) yes
C31 C20 C35 C33 -43.7(5) yes
C16 C21 C30 O4 58.5(5) yes
C20 C21 C30 O4 -81.1(4) yes
C31 C21 C30 O4 -152.3(4) yes
C16 C21 C31 C20 -95.8(4) yes
C20 C21 C31 C20 0.0(2) yes
C30 C21 C31 C20 114.2(4) yes
C18 C24 C34 N1 178.1(4) yes
C18 C24 C34 C26 0.7(6) yes
C14 C26 C34 N1 -178.5(3) yes
C14 C26 C34 C24 -1.1(6) yes
C16 C33 C35 O3 150.1(4) yes
C16 C33 C35 C20 -27.4(5) yes
